data_1527919
loop_
_publ_author_name
'Parant, J.P.'
'Olazcuaga, R.'
'Devalette, M.'
'Hagenmuller, P.'
'Fouassier, C.'

_publ_section_title
;
 Sur Quelques Nouvelles Phases de Formule Nax Mn O2 (X<1)
;
_journal_name_full 'Journal of Solid State Chemistry'
_journal_page_first 1
_journal_page_last 11
_journal_volume 3
_journal_year 1971
_chemical_formula_sum 'Mn Na O2'
_chemical_name_systematic 'Na Mn O2'
_space_group_IT_number 59
_symmetry_space_group_name_Hall '-P 2ab 2a'
_symmetry_space_group_name_H-M 'P m m n :2'
_cell_angle_alpha 90
_cell_angle_beta 90
_cell_angle_gamma 90
_cell_formula_units_Z 2
_cell_length_a 4.77
_cell_length_b 2.852
_cell_length_c 6.31
_cell_volume 85.841
_citation_journal_id_ASTM JSSCBI
_cod_data_source_file Parant_JSSCBI_1971_1954.cif
_cod_data_source_block Mn1Na1O2
_cod_original_cell_volume 85.84149
_cod_original_formula_sum 'Mn1 Na1 O2'
_cod_database_code 1527919

loop_
_symmetry_equiv_pos_as_xyz
x,y,z
-x+1/2,-y+1/2,z
x+1/2,-y,-z
-x,y+1/2,-z
-x,-y,-z
x-1/2,y-1/2,-z
-x-1/2,y,z
x,-y-1/2,z

loop_
_atom_site_label
_atom_site_type_symbol
_atom_site_fract_x
_atom_site_fract_y
_atom_site_fract_z
_atom_site_occupancy
_atom_site_U_iso_or_equiv
O1 O-2 0.25 0.75 0.875 1 0.0
Na1 Na+1 0.25 0.25 0.125 1 0.0
Mn1 Mn+3 0.25 0.25 0.625 1 0.0
O2 O-2 0.25 0.75 0.375 1 0.0
